data_5910017
loop_
_publ_author_name
'Wyckoff, R. W. G.'

_publ_section_title
;
Page 238 from the second edition of Structure of Crystals by Wyckoff.
published by The Chemical Catalog Company, INC, New York in 1931
& http://database.iem.ac.ru/mincryst/
;
_journal_name_full 'The second edition of Structure of Crystals'
_journal_page_first 238
_journal_page_last 238
_journal_year 1931
_chemical_formula_structural NiSbS
_chemical_formula_sum 'Ni S Sb'
_chemical_name_systematic Ullmannite
_space_group_IT_number 198
_symmetry_cell_setting cubic
_symmetry_Int_Tables_number 198
_symmetry_space_group_name_Hall 'P 2ac 2ab 3'
_symmetry_space_group_name_H-M 'P 21 3'
_audit_creation_date 2005-11-12
_audit_creation_method
;
Page 238 from the second edition of Structure of Crystals by Wyckoff.
published by The Chemical Catalog Company, INC, New York in 1931
& http://database.iem.ac.ru/mincryst/
;
_audit_update_record 'created by Girish Upreti, Portland State University'
_cell_angle_alpha 90
_cell_angle_beta 90
_cell_angle_gamma 90
_cell_length_a 5.91
_cell_length_b 5.91
_cell_length_c 5.91
_cell_volume 206.425
_cod_original_formula_sum 'Ni Sb S'
_cod_database_code 5910017

loop_
_symmetry_equiv_pos_as_xyz
x,y,z
z,x,y
y,z,x
-y+1/2,-z,x+1/2
z+1/2,-x+1/2,-y
-y,z+1/2,-x+1/2
-z+1/2,-x,y+1/2
-z,x+1/2,-y+1/2
y+1/2,-z+1/2,-x
x+1/2,-y+1/2,-z
-x,y+1/2,-z+1/2
-x+1/2,-y,z+1/2

loop_
_atom_site_fract_x
_atom_site_fract_y
_atom_site_fract_z
_atom_site_label
-0.02400 -0.02400 -0.02400 Ni
0.39000 0.39000 0.39000 S
-0.37500 -0.37500 -0.37500 Sb
